data_7207545
loop_
_publ_author_name
'Zhao, Junwei'
'Shi, Dongying'
'Chen, Lijuan'
'Cai, Xiaomeng'
'Wang, Zhiqiao'
'Ma, Pengtao'
'Wang, Jingping'
'Niu, Jingyang'

_publ_section_title
;
 Two organic--inorganic hybrid 1-D and 3-D polyoxotungstates constructed
 from hexa-CuII substituted sandwich-type arsenotungstate units
;
_journal_issue 8
_journal_name_full CrystEngComm
_journal_page_first 2797
_journal_paper_doi 10.1039/c2ce06298d
_journal_volume 14
_journal_year 2012
_chemical_formula_sum 'C18 H98 As2 Cu9 N18 O81 W18'
_chemical_formula_weight 5894.05
_chemical_name_systematic
;
?
;
_space_group_IT_number 2
_symmetry_cell_setting triclinic
_symmetry_space_group_name_Hall '-P 1'
_symmetry_space_group_name_H-M 'P -1'
_atom_sites_solution_hydrogens geom
_atom_sites_solution_primary direct
_atom_sites_solution_secondary difmap
_audit_creation_method SHELXL-97
_cell_angle_alpha 107.462(15)
_cell_angle_beta 95.017(16)
_cell_angle_gamma 115.509(10)
_cell_formula_units_Z 1
_cell_length_a 12.581(8)
_cell_length_b 13.474(9)
_cell_length_c 17.579(17)
_cell_measurement_reflns_used 11755
_cell_measurement_temperature 296(2)
_cell_measurement_theta_max 25.00
_cell_measurement_theta_min 1.77
_cell_volume 2483(3)
_computing_cell_refinement 'Bruker XSCANS'
_computing_data_collection 'Bruker XSCANS'
_computing_data_reduction 'Bruker SHELXTL'
_computing_molecular_graphics 'Bruker SHELXTL'
_computing_publication_material 'Bruker SHELXTL'
_computing_structure_refinement 'SHELXL-97 (Sheldrick, 1997)'
_computing_structure_solution 'SHELXS-97 (Sheldrick, 1990)'
_diffrn_ambient_temperature 296(2)
_diffrn_detector_area_resol_mean NONE
_diffrn_measured_fraction_theta_full 0.955
_diffrn_measured_fraction_theta_max 0.955
_diffrn_measurement_device_type 'Bruker P4'
_diffrn_measurement_method '\w scans'
_diffrn_radiation_monochromator graphite
_diffrn_radiation_source 'fine-focus sealed tube'
_diffrn_radiation_type MoK\a
_diffrn_radiation_wavelength 0.71073
_diffrn_reflns_av_R_equivalents 0.0450
_diffrn_reflns_av_sigmaI/netI 0.0980
_diffrn_reflns_limit_h_max 14
_diffrn_reflns_limit_h_min -13
_diffrn_reflns_limit_k_max 15
_diffrn_reflns_limit_k_min -16
_diffrn_reflns_limit_l_max 20
_diffrn_reflns_limit_l_min -16
_diffrn_reflns_number 11755
_diffrn_reflns_theta_full 25.00
_diffrn_reflns_theta_max 25.00
_diffrn_reflns_theta_min 1.77
_diffrn_standards_decay_% NONE
_diffrn_standards_interval_count NONE
_diffrn_standards_interval_time NONE
_diffrn_standards_number NONE
_exptl_absorpt_coefficient_mu 23.405
_exptl_absorpt_correction_T_max 0.1828
_exptl_absorpt_correction_T_min 0.1091
_exptl_absorpt_correction_type multi-scan
_exptl_absorpt_process_details SADABS
_exptl_crystal_colour BLUE
_exptl_crystal_density_diffrn 3.942
_exptl_crystal_density_method 'not measured'
_exptl_crystal_description PRISM
_exptl_crystal_F_000 2638
_exptl_crystal_size_max 0.17
_exptl_crystal_size_mid 0.14
_exptl_crystal_size_min 0.11
_refine_diff_density_max 5.896
_refine_diff_density_min -5.180
_refine_diff_density_rms 0.693
_refine_ls_extinction_method none
_refine_ls_goodness_of_fit_ref 1.041
_refine_ls_hydrogen_treatment constr
_refine_ls_matrix_type full
_refine_ls_number_parameters 646
_refine_ls_number_reflns 8350
_refine_ls_number_restraints 272
_refine_ls_restrained_S_all 1.039
_refine_ls_R_factor_all 0.1071
_refine_ls_R_factor_gt 0.0734
_refine_ls_shift/su_max 0.001
_refine_ls_shift/su_mean 0.000
_refine_ls_structure_factor_coef Fsqd
_refine_ls_weighting_details 'calc w=1/[\s^2^(Fo^2^)+(0.1186P)^2^+0.0000P] where P=(Fo^2^+2Fc^2^)/3'
_refine_ls_weighting_scheme calc
_refine_ls_wR_factor_gt 0.1816
_refine_ls_wR_factor_ref 0.1980
_reflns_number_gt 5926
_reflns_number_total 8350
_reflns_threshold_expression >2sigma(I)
_cod_data_source_file c2ce06298d.txt
_cod_data_source_block 1
_cod_depositor_comments
;
The following automatic conversions were performed:

'_symmetry_cell_setting' value 'Triclinic' changed to 'triclinic'
according to /home/saulius/struct/CIF-dictionaries/cif_core.dic
dictionary named 'cif_core.dic' version 2.4.1 from
2010-06-29.

'_exptl_absorpt_correction_type' value 'MULTI-SCAN'
changed to 'multi-scan' according to
/home/saulius/struct/CIF-dictionaries/cif_core.dic dictionary named
'cif_core.dic' version 2.4.1 from
2010-06-29.

'_refine_ls_hydrogen_treatment' value 'CONSTR' changed
to 'constr' according to
/home/saulius/struct/CIF-dictionaries/cif_core.dic dictionary named
'cif_core.dic' version 2.4.1 from 2010-06-29.

Automatic conversion script
Id: cif_fix_values 1715 2011-07-08 13:25:40Z adriana 
;
_cod_original_sg_symbol_H-M P-1
_cod_database_code 7207545

loop_
_symmetry_equiv_pos_as_xyz
'x, y, z'
'-x, -y, -z'

loop_
_atom_site_label
_atom_site_type_symbol
_atom_site_fract_x
_atom_site_fract_y
_atom_site_fract_z
_atom_site_U_iso_or_equiv
_atom_site_adp_type
_atom_site_occupancy
_atom_site_symmetry_multiplicity
_atom_site_calc_flag
_atom_site_refinement_flags
As1 As 0.95114(19) 0.31338(19) 0.34931(15) 0.0077(5) Uani 1 1 d U
W1 W 1.10851(9) 0.27893(8) 0.18185(7) 0.0148(3) Uani 1 1 d D
W2 W 0.86535(9) 0.00917(8) 0.20320(7) 0.0140(3) Uani 1 1 d .
W3 W 0.78125(9) 0.20937(9) 0.13255(7) 0.0152(3) Uani 1 1 d .
W4 W 0.86651(9) 0.49542(8) 0.26503(7) 0.0136(3) Uani 1 1 d .
W5 W 1.18986(8) 0.56227(8) 0.31912(7) 0.0132(2) Uani 1 1 d U
W6 W 1.26109(8) 0.37449(8) 0.38387(7) 0.0131(3) Uani 1 1 d .
W7 W 1.01793(8) 0.10054(8) 0.40324(7) 0.0123(3) Uani 1 1 d .
W8 W 0.72374(8) 0.04799(8) 0.36372(7) 0.0125(2) Uani 1 1 d U
W9 W 0.64548(8) 0.25297(8) 0.29407(7) 0.0138(3) Uani 1 1 d .
O1 O 1.1577(16) 0.2427(15) 0.0940(12) 0.023(4) Uani 1 1 d U
O2 O 1.1856(15) 0.4476(14) 0.2113(12) 0.024(4) Uani 1 1 d U
O3 O 0.9543(14) 0.2673(14) 0.1419(11) 0.015(4) Uani 1 1 d U
O4 O 1.2374(13) 0.3058(13) 0.2652(10) 0.011(3) Uani 1 1 d U
O5 O 1.0820(14) 0.3630(14) 0.3159(11) 0.015(4) Uani 1 1 d U
O6 O 1.0098(16) 0.1262(15) 0.1904(11) 0.022(4) Uani 1 1 d U
O7 O 0.8280(16) -0.1181(16) 0.1205(13) 0.028(4) Uani 1 1 d U
O8 O 0.9063(13) 0.1696(13) 0.3355(11) 0.014(4) Uani 1 1 d U
O9 O 0.7357(14) -0.0450(14) 0.2550(11) 0.018(4) Uani 1 1 d U
O10 O 0.9679(14) 0.0009(13) 0.2854(11) 0.015 Uiso 1 1 d .
O11 O 0.7869(15) 0.0819(15) 0.1590(12) 0.022(4) Uani 1 1 d U
O12 O 0.7148(15) 0.1421(15) 0.0270(11) 0.021(4) Uani 1 1 d U
O13 O 0.6439(15) 0.1817(14) 0.1765(12) 0.020(4) Uani 1 1 d U
O14 O 0.8459(13) 0.3174(13) 0.2838(12) 0.017(4) Uani 1 1 d .
O15 O 0.8136(15) 0.3688(15) 0.1524(13) 0.026(5) Uani 1 1 d .
O16 O 0.8525(16) 0.6010(16) 0.2351(13) 0.026(4) Uani 1 1 d U
O17 O 0.6973(14) 0.3967(14) 0.2672(11) 0.015(4) Uani 1 1 d U
O18 O 0.9116(15) 0.5665(14) 0.3784(11) 0.019 Uiso 1 1 d .
O19 O 1.0303(14) 0.5316(14) 0.2640(11) 0.016(4) Uani 1 1 d U
O20 O 1.2881(15) 0.6945(15) 0.3122(12) 0.024(4) Uani 1 1 d U
O21 O 1.1501(14) 0.6102(14) 0.4172(11) 0.014(4) Uani 1 1 d U
O22 O 1.3035(15) 0.5209(14) 0.3675(12) 0.021(4) Uani 1 1 d U
O23 O 1.2142(13) 0.4299(13) 0.4793(11) 0.013(3) Uani 1 1 d U
O24 O 1.3998(15) 0.3897(14) 0.4211(12) 0.023(4) Uani 1 1 d .
O25 O 1.1541(15) 0.2133(14) 0.3799(11) 0.018(4) Uani 1 1 d U
O26 O 1.0872(16) 0.0349(15) 0.4444(12) 0.025(4) Uani 1 1 d .
O27 O 1.0370(13) 0.2278(13) 0.4937(10) 0.012(3) Uani 1 1 d U
O28 O 0.8498(14) 0.0086(14) 0.4005(11) 0.015(4) Uani 1 1 d U
O29 O 0.5962(15) -0.0634(15) 0.3747(11) 0.020(4) Uani 1 1 d U
O30 O 0.7827(15) 0.1699(15) 0.4612(12) 0.021(4) Uani 1 1 d U
O31 O 0.6545(15) 0.1153(14) 0.3049(12) 0.022(4) Uani 1 1 d U
O32 O 0.4924(14) 0.2078(14) 0.2830(11) 0.018(4) Uani 1 1 d U
O33 O 0.7068(14) 0.3331(14) 0.3970(11) 0.016(4) Uani 1 1 d U
O34 O 0.9708(14) 0.4004(12) 0.4510(10) 0.012(4) Uani 1 1 d U
O1W O 0.9171(15) 0.1837(15) 0.6261(12) 0.021(4) Uani 1 1 d U
O2W O 1.3616(19) 0.5355(18) 0.1294(14) 0.039(5) Uani 1 1 d U
O3W O 1.315(2) 0.409(2) -0.0440(16) 0.057(7) Uani 1 1 d U
O5W O 1.056(4) 0.288(4) -0.061(3) 0.16(2) Uani 1 1 d .
O6W O 0.920(3) 0.164(3) 0.7736(18) 0.097(12) Uani 1 1 d .
O7W O 1.033(5) 0.470(5) 0.067(4) 0.064(15) Uani 0.50 1 d PU
Cu1 Cu 0.5461(3) 0.2263(3) -0.0286(2) 0.0345(9) Uani 1 1 d .
Cu2 Cu 0.5000 0.0000 0.5000 0.0246(11) Uani 1 2 d S
Cu3 Cu 1.2056(3) 0.3450(3) 0.55899(19) 0.0147(7) Uani 1 1 d .
Cu4 Cu 0.9320(2) 0.2942(2) 0.5453(2) 0.0145(7) Uani 1 1 d .
Cu5 Cu 0.8581(2) 0.4687(2) 0.4825(2) 0.0152(7) Uani 1 1 d .
N1 N 0.577(2) 0.363(2) 0.0804(18) 0.044(7) Uani 1 1 d U
H1A H 0.6376 0.3745 0.1194 0.053 Uiso 1 1 calc R
H1B H 0.5981 0.4306 0.0720 0.053 Uiso 1 1 calc R
N2 N 0.386(2) 0.133(2) 0.0004(18) 0.046(8) Uani 1 1 d .
H2A H 0.3234 0.1289 -0.0320 0.055 Uiso 1 1 calc R
H2B H 0.3726 0.0591 -0.0087 0.055 Uiso 1 1 calc R
N3 N 0.521(2) 0.094(2) -0.1277(17) 0.046(7) Uani 1 1 d DU
H3A H 0.5350 0.0408 -0.1128 0.055 Uiso 1 1 calc R
H3B H 0.4441 0.0563 -0.1580 0.055 Uiso 1 1 calc R
N4 N 0.708(2) 0.319(2) -0.0483(18) 0.047(6) Uani 1 1 d DU
H4A H 0.7103 0.3816 -0.0585 0.057 Uiso 1 1 calc R
H4B H 0.7675 0.3465 -0.0034 0.057 Uiso 1 1 calc R
N5 N 0.3556(18) -0.0542(19) 0.4106(14) 0.023(5) Uani 1 1 d .
H5A H 0.3491 -0.1143 0.3670 0.028 Uiso 1 1 calc R
H5B H 0.2876 -0.0808 0.4285 0.028 Uiso 1 1 calc R
N6 N 0.540(2) 0.1659(19) 0.5054(15) 0.027(6) Uani 1 1 d U
H6A H 0.5594 0.2152 0.5581 0.033 Uiso 1 1 calc R
H6B H 0.6040 0.1948 0.4840 0.033 Uiso 1 1 calc R
N7 N 1.3819(17) 0.4504(18) 0.6202(13) 0.019(5) Uani 1 1 d U
H7A H 1.4271 0.4684 0.5846 0.023 Uiso 1 1 calc R
H7B H 1.3915 0.5184 0.6571 0.023 Uiso 1 1 calc R
N8 N 1.2112(19) 0.2541(18) 0.6316(14) 0.019(5) Uani 1 1 d .
H8A H 1.1571 0.2522 0.6622 0.023 Uiso 1 1 calc R
H8B H 1.1883 0.1787 0.5993 0.023 Uiso 1 1 calc R
N9 N 0.783(3) -0.052(4) -0.210(3) 0.036 Uiso 0.50 1 d PD
H9C H 0.7193 -0.1045 -0.2033 0.043 Uiso 0.50 1 calc PR
H9D H 0.7844 -0.0478 -0.2579 0.043 Uiso 0.50 1 calc PR
N10 N 1.027(4) 0.127(4) 0.0100(13) 0.039 Uiso 0.50 1 d PD
H10C H 1.0872 0.1737 -0.0041 0.047 Uiso 0.50 1 calc PR
H10D H 1.0357 0.1307 0.0600 0.047 Uiso 0.50 1 calc PR
C1 C 0.457(3) 0.323(3) 0.107(3) 0.049(10) Uani 1 1 d .
H1C H 0.4735 0.3633 0.1663 0.058 Uiso 1 1 calc R
H1D H 0.4042 0.3440 0.0800 0.058 Uiso 1 1 calc R
C2 C 0.394(3) 0.193(3) 0.086(2) 0.047(9) Uani 1 1 d U
H2C H 0.4391 0.1726 0.1210 0.056 Uiso 1 1 calc R
H2D H 0.3132 0.1669 0.0953 0.056 Uiso 1 1 calc R
C3 C 0.607(2) 0.140(3) -0.1774(19) 0.062 Uiso 1 1 d D
H3C H 0.5720 0.1671 -0.2128 0.074 Uiso 1 1 calc R
H3D H 0.6202 0.0773 -0.2118 0.074 Uiso 1 1 calc R
C4 C 0.725(3) 0.241(3) -0.1197(18) 0.055(7) Uani 1 1 d DU
H4C H 0.7725 0.2089 -0.1000 0.066 Uiso 1 1 calc R
H4D H 0.7703 0.2872 -0.1497 0.066 Uiso 1 1 calc R
C5 C 0.369(3) 0.045(2) 0.386(2) 0.041(9) Uani 1 1 d .
H5C H 0.4153 0.0495 0.3449 0.050 Uiso 1 1 calc R
H5D H 0.2888 0.0312 0.3617 0.050 Uiso 1 1 calc R
C6 C 0.429(3) 0.156(3) 0.457(2) 0.036(8) Uani 1 1 d .
H6C H 0.3742 0.1599 0.4912 0.044 Uiso 1 1 calc R
H6D H 0.4532 0.2219 0.4383 0.044 Uiso 1 1 calc R
C7 C 1.423(3) 0.391(3) 0.663(3) 0.048(10) Uani 1 1 d .
H7C H 1.4861 0.4510 0.7119 0.058 Uiso 1 1 calc R
H7D H 1.4598 0.3520 0.6272 0.058 Uiso 1 1 calc R
C8 C 1.329(2) 0.304(3) 0.686(2) 0.036(8) Uani 1 1 d .
H8C H 1.3485 0.2412 0.6839 0.044 Uiso 1 1 calc R
H8D H 1.3277 0.3416 0.7419 0.044 Uiso 1 1 calc R
C9 C 0.891(4) 0.032(5) -0.139(2) 0.039 Uiso 0.50 1 d PD
H9A H 0.9072 0.1099 -0.1365 0.046 Uiso 0.50 1 calc PR
H9B H 0.9579 0.0215 -0.1576 0.046 Uiso 0.50 1 calc PR
C10 C 0.911(3) 0.041(4) -0.052(2) 0.037(15) Uani 0.50 1 d PDU
H10A H 0.8486 0.0574 -0.0304 0.044 Uiso 0.50 1 calc PR
H10B H 0.8931 -0.0366 -0.0526 0.044 Uiso 0.50 1 calc PR
O4W O 0.4375(19) 0.2797(19) -0.1223(16) 0.049(6) Uani 1 1 d .

loop_
_atom_site_aniso_label
_atom_site_aniso_U_11
_atom_site_aniso_U_22
_atom_site_aniso_U_33
_atom_site_aniso_U_23
_atom_site_aniso_U_13
_atom_site_aniso_U_12
As1 0.0079(8) 0.0077(8) 0.0071(9) 0.0044(7) 0.0058(7) 0.0017(6)
W1 0.0169(5) 0.0140(5) 0.0142(6) 0.0082(4) 0.0125(4) 0.0044(4)
W2 0.0160(5) 0.0113(5) 0.0141(6) 0.0068(4) 0.0098(4) 0.0038(4)
W3 0.0193(5) 0.0148(5) 0.0120(6) 0.0065(4) 0.0083(4) 0.0069(4)
W4 0.0180(5) 0.0128(5) 0.0116(6) 0.0084(4) 0.0082(4) 0.0054(4)
W5 0.0154(5) 0.0107(4) 0.0128(5) 0.0070(4) 0.0113(4) 0.0026(4)
W6 0.0110(5) 0.0147(5) 0.0154(6) 0.0092(4) 0.0107(4) 0.0041(4)
W7 0.0149(5) 0.0099(5) 0.0153(6) 0.0087(4) 0.0101(4) 0.0049(4)
W8 0.0126(4) 0.0096(4) 0.0141(5) 0.0066(4) 0.0100(4) 0.0016(4)
W9 0.0124(5) 0.0136(5) 0.0152(6) 0.0081(4) 0.0078(4) 0.0036(4)
O1 0.031(8) 0.019(7) 0.024(8) 0.014(6) 0.021(6) 0.010(6)
O2 0.026(7) 0.010(7) 0.031(9) 0.007(6) 0.016(6) 0.003(6)
O3 0.016(4) 0.016(4) 0.015(4) 0.0061(17) 0.0037(13) 0.007(2)
O4 0.010(6) 0.008(6) 0.016(8) 0.007(6) 0.007(5) 0.001(5)
O5 0.015(4) 0.015(4) 0.015(4) 0.0058(17) 0.0038(13) 0.007(2)
O6 0.031(8) 0.021(7) 0.014(8) 0.012(6) 0.002(6) 0.009(6)
O7 0.032(8) 0.021(7) 0.031(9) 0.011(6) 0.021(7) 0.009(6)
O8 0.013(6) 0.009(6) 0.021(8) 0.005(6) 0.008(6) 0.006(5)
O9 0.018(4) 0.017(4) 0.017(4) 0.0067(17) 0.0047(14) 0.008(2)
O11 0.022(4) 0.022(4) 0.022(4) 0.0081(18) 0.0059(14) 0.010(2)
O12 0.028(7) 0.020(7) 0.011(8) -0.002(6) 0.003(6) 0.013(6)
O13 0.024(6) 0.017(6) 0.026(7) 0.017(5) 0.008(5) 0.009(5)
O14 0.005(8) 0.011(8) 0.034(12) 0.013(8) 0.005(7) 0.001(7)
O15 0.022(10) 0.020(10) 0.038(14) 0.013(9) 0.018(9) 0.010(8)
O16 0.031(8) 0.025(7) 0.031(9) 0.020(6) 0.016(6) 0.014(6)
O17 0.015(4) 0.015(4) 0.015(4) 0.0057(17) 0.0037(13) 0.007(2)
O19 0.017(4) 0.016(4) 0.016(4) 0.0064(17) 0.0044(14) 0.008(2)
O20 0.025(7) 0.017(7) 0.027(9) 0.011(6) 0.017(6) 0.005(6)
O21 0.014(4) 0.014(4) 0.014(4) 0.0053(16) 0.0038(13) 0.0070(19)
O22 0.021(7) 0.016(7) 0.028(9) 0.010(6) 0.015(6) 0.009(6)
O23 0.013(4) 0.013(4) 0.013(4) 0.0047(16) 0.0039(13) 0.0065(19)
O24 0.021(9) 0.012(9) 0.031(13) 0.008(8) 0.003(8) 0.004(8)
O25 0.031(7) 0.018(7) 0.013(8) 0.007(6) 0.010(6) 0.016(6)
O26 0.027(10) 0.020(10) 0.028(13) 0.013(9) 0.011(9) 0.010(8)
O27 0.013(4) 0.012(4) 0.012(4) 0.0048(16) 0.0033(13) 0.0058(19)
O28 0.015(4) 0.015(4) 0.014(4) 0.0056(17) 0.0038(13) 0.007(2)
O29 0.021(7) 0.020(7) 0.022(8) 0.016(6) 0.011(6) 0.006(6)
O30 0.021(4) 0.021(4) 0.021(4) 0.0072(18) 0.0058(14) 0.010(2)
O31 0.027(7) 0.014(7) 0.027(8) 0.013(6) 0.016(6) 0.005(6)
O32 0.021(7) 0.016(7) 0.016(8) 0.013(6) 0.003(6) 0.005(6)
O33 0.013(7) 0.025(7) 0.019(8) 0.013(6) 0.010(6) 0.012(6)
O34 0.019(7) 0.003(6) 0.011(7) 0.002(5) 0.010(6) 0.003(5)
O1W 0.022(4) 0.021(4) 0.021(4) 0.0081(18) 0.0056(14) 0.010(2)
O2W 0.045(9) 0.039(9) 0.029(9) 0.017(7) 0.008(7) 0.013(7)
O3W 0.060(10) 0.058(10) 0.050(11) 0.014(8) 0.004(8) 0.031(8)
O5W 0.13(3) 0.16(4) 0.11(4) 0.08(3) -0.07(3) 0.00(3)
O6W 0.13(3) 0.09(2) 0.04(2) 0.013(17) 0.06(2) 0.02(2)
O7W 0.067(17) 0.064(17) 0.062(17) 0.030(11) 0.024(10) 0.026(11)
Cu1 0.044(2) 0.0274(19) 0.024(2) 0.0085(17) 0.0073(18) 0.0108(17)
Cu2 0.020(2) 0.017(2) 0.031(3) 0.013(2) 0.010(2) 0.0020(19)
Cu3 0.0162(15) 0.0153(15) 0.0128(18) 0.0091(13) 0.0086(13) 0.0043(12)
Cu4 0.0127(14) 0.0112(14) 0.0216(19) 0.0098(14) 0.0120(13) 0.0035(12)
Cu5 0.0147(15) 0.0088(14) 0.024(2) 0.0083(14) 0.0105(13) 0.0052(12)
N1 0.041(10) 0.053(11) 0.035(11) 0.013(8) 0.006(8) 0.022(8)
N2 0.029(14) 0.043(16) 0.05(2) 0.024(15) 0.005(13) -0.003(12)
N3 0.056(11) 0.044(10) 0.037(11) 0.022(8) 0.019(8) 0.017(8)
N4 0.046(9) 0.046(9) 0.056(11) 0.026(8) 0.014(7) 0.021(7)
N5 0.023(12) 0.027(12) 0.015(13) 0.013(11) 0.010(10) 0.004(10)
N6 0.029(9) 0.027(9) 0.022(10) 0.004(7) 0.020(7) 0.011(7)
N7 0.019(8) 0.022(8) 0.011(9) 0.007(7) 0.009(7) 0.005(6)
N8 0.034(12) 0.020(11) 0.014(13) 0.010(10) 0.011(10) 0.019(10)
C1 0.04(2) 0.06(2) 0.06(3) 0.03(2) 0.017(18) 0.038(19)
C2 0.047(12) 0.050(12) 0.044(13) 0.018(9) 0.004(8) 0.024(9)
C4 0.051(12) 0.056(12) 0.058(13) 0.033(11) 0.009(11) 0.020(10)
C5 0.029(16) 0.021(16) 0.07(3) 0.029(18) 0.014(17) 0.002(13)
C6 0.052(19) 0.039(18) 0.05(2) 0.023(17) 0.027(17) 0.040(17)
C7 0.027(17) 0.05(2) 0.07(3) 0.04(2) 0.027(18) 0.010(15)
C8 0.026(15) 0.030(17) 0.05(2) 0.029(16) 0.004(15) 0.000(13)
C10 0.034(17) 0.039(17) 0.036(18) 0.011(11) 0.012(10) 0.020(12)
O4W 0.043(13) 0.047(14) 0.060(18) 0.039(13) 0.004(12) 0.014(11)

loop_
_atom_type_symbol
_atom_type_description
_atom_type_scat_dispersion_real
_atom_type_scat_dispersion_imag
_atom_type_scat_source
C C 0.0033 0.0016 'International Tables Vol C Tables 4.2.6.8 and 6.1.1.4'
H H 0.0000 0.0000 'International Tables Vol C Tables 4.2.6.8 and 6.1.1.4'
As As 0.0499 2.0058 'International Tables Vol C Tables 4.2.6.8 and 6.1.1.4'
Cu Cu 0.3201 1.2651 'International Tables Vol C Tables 4.2.6.8 and 6.1.1.4'
N N 0.0061 0.0033 'International Tables Vol C Tables 4.2.6.8 and 6.1.1.4'
O O 0.0106 0.0060 'International Tables Vol C Tables 4.2.6.8 and 6.1.1.4'
W W -0.8490 6.8722 'International Tables Vol C Tables 4.2.6.8 and 6.1.1.4'

loop_
_geom_angle_atom_site_label_1
_geom_angle_atom_site_label_2
_geom_angle_atom_site_label_3
_geom_angle
_geom_angle_site_symmetry_1
_geom_angle_site_symmetry_3
O8 As1 O14 108.5(7) . .
O8 As1 O5 106.5(8) . .
O14 As1 O5 105.5(8) . .
O8 As1 O34 112.6(8) . .
O14 As1 O34 110.7(8) . .
O5 As1 O34 112.7(8) . .
O1 W1 O4 101.7(8) . .
O1 W1 O2 98.3(8) . .
O4 W1 O2 87.5(7) . .
O1 W1 O3 104.0(8) . .
O4 W1 O3 154.3(7) . .
O2 W1 O3 89.8(7) . .
O1 W1 O6 104.0(8) . .
O4 W1 O6 88.2(6) . .
O2 W1 O6 157.6(8) . .
O3 W1 O6 84.7(7) . .
O1 W1 O5 168.2(7) . .
O4 W1 O5 70.5(6) . .
O2 W1 O5 72.9(7) . .
O3 W1 O5 84.2(6) . .
O6 W1 O5 84.9(7) . .
O7 W2 O9 101.9(8) . .
O7 W2 O6 103.7(8) . .
O9 W2 O6 154.4(7) . .
O7 W2 O10 101.7(8) . .
O9 W2 O10 88.9(7) . .
O6 W2 O10 87.5(7) . .
O7 W2 O11 103.1(9) . .
O9 W2 O11 88.5(7) . .
O6 W2 O11 84.3(7) . .
O10 W2 O11 155.1(7) . .
O7 W2 O8 170.2(7) . .
O9 W2 O8 70.4(6) . .
O6 W2 O8 84.3(7) . .
O10 W2 O8 72.6(6) . .
O11 W2 O8 83.2(7) . .
O12 W3 O13 102.0(8) . .
O12 W3 O15 100.7(8) . .
O13 W3 O15 90.1(7) . .
O12 W3 O11 102.7(8) . .
O13 W3 O11 88.0(7) . .
O15 W3 O11 156.4(8) . .
O12 W3 O3 104.7(8) . .
O13 W3 O3 153.3(8) . .
O15 W3 O3 86.8(7) . .
O11 W3 O3 84.5(7) . .
O12 W3 O14 169.1(6) . .
O13 W3 O14 69.7(6) . .
O15 W3 O14 72.9(7) . .
O11 W3 O14 84.4(7) . .
O3 W3 O14 84.1(6) . .
O16 W4 O18 102.8(8) . .
O16 W4 O19 102.4(8) . .
O18 W4 O19 90.2(7) . .
O16 W4 O17 101.1(7) . .
O18 W4 O17 90.7(7) . .
O19 W4 O17 155.7(6) . .
O16 W4 O15 97.9(9) . .
O18 W4 O15 159.1(7) . .
O19 W4 O15 88.2(7) . .
O17 W4 O15 82.4(7) . .
O16 W4 O14 167.6(7) . .
O18 W4 O14 86.5(7) . .
O19 W4 O14 85.6(6) . .
O17 W4 O14 70.2(5) . .
O15 W4 O14 72.7(7) . .
O20 W5 O21 103.2(8) . .
O20 W5 O22 101.6(8) . .
O21 W5 O22 92.9(7) . .
O20 W5 O19 102.8(8) . .
O21 W5 O19 86.9(7) . .
O22 W5 O19 154.9(7) . .
O20 W5 O2 99.3(8) . .
O21 W5 O2 157.5(7) . .
O22 W5 O2 83.8(8) . .
O19 W5 O2 86.9(7) . .
O20 W5 O5 167.5(7) . .
O21 W5 O5 86.8(6) . .
O22 W5 O5 70.0(6) . .
O19 W5 O5 85.0(6) . .
O2 W5 O5 71.1(6) . .
O24 W6 O23 103.6(8) . .
O24 W6 O22 102.9(7) . .
O23 W6 O22 90.3(7) . .
O24 W6 O4 102.3(8) . .
O23 W6 O4 154.1(6) . .
O22 W6 O4 85.0(7) . .
O24 W6 O25 99.7(7) . .
O23 W6 O25 86.3(7) . .
O22 W6 O25 157.2(7) . .
O4 W6 O25 88.3(7) . .
O24 W6 O5 171.0(8) . .
O23 W6 O5 83.5(6) . .
O22 W6 O5 71.2(6) . .
O4 W6 O5 70.8(6) . .
O25 W6 O5 86.1(6) . .
O24 W6 Cu3 84.6(7) . .
O23 W6 Cu3 33.7(5) . .
O22 W6 Cu3 121.9(6) . .
O4 W6 Cu3 150.4(4) . .
O25 W6 Cu3 62.2(5) . .
O5 W6 Cu3 104.3(4) . .
O26 W7 O27 104.3(8) . .
O26 W7 O25 100.1(8) . .
O27 W7 O25 86.8(7) . .
O26 W7 O28 102.7(7) . .
O27 W7 O28 91.7(7) . .
O25 W7 O28 156.8(7) . .
O26 W7 O10 101.1(8) . .
O27 W7 O10 154.5(6) . .
O25 W7 O10 86.9(7) . .
O28 W7 O10 84.5(7) . .
O26 W7 O8 173.6(7) . .
O27 W7 O8 81.0(6) . .
O25 W7 O8 83.5(6) . .
O28 W7 O8 73.4(6) . .
O10 W7 O8 73.7(6) . .
O26 W7 Cu3 85.5(6) . .
O27 W7 Cu3 32.8(4) . .
O25 W7 Cu3 63.6(5) . .
O28 W7 Cu3 122.3(5) . .
O10 W7 Cu3 150.5(5) . .
O8 W7 Cu3 100.8(4) . .
O29 W8 O30 104.9(8) . .
O29 W8 O31 102.9(7) . .
O30 W8 O31 96.0(8) . .
O29 W8 O28 99.6(7) . .
O30 W8 O28 87.8(7) . .
O31 W8 O28 155.3(7) . .
O29 W8 O9 99.2(8) . .
O30 W8 O9 154.2(7) . .
O31 W8 O9 87.3(7) . .
O28 W8 O9 79.2(7) . .
O29 W8 O8 168.7(7) . .
O30 W8 O8 83.5(7) . .
O31 W8 O8 83.4(6) . .
O28 W8 O8 72.8(6) . .
O9 W8 O8 71.4(6) . .
O33 W9 O32 103.5(8) . .
O33 W9 O31 91.6(8) . .
O32 W9 O31 101.5(7) . .
O33 W9 O17 93.0(7) . .
O32 W9 O17 100.2(7) . .
O31 W9 O17 156.1(7) . .
O33 W9 O13 157.1(7) . .
O32 W9 O13 99.4(8) . .
O31 W9 O13 85.0(7) . .
O17 W9 O13 81.7(7) . .
O33 W9 O14 85.7(7) . .
O32 W9 O14 168.6(7) . .
O31 W9 O14 84.7(6) . .
O17 W9 O14 72.2(6) . .
O13 W9 O14 71.4(7) . .
W1 O1 N10 109.0(15) . .
W1 O2 W5 123.5(10) . .
W1 O3 W3 152.7(9) . .
W1 O4 W6 126.4(8) . .
As1 O5 W6 120.6(8) . .
As1 O5 W1 127.3(8) . .
W6 O5 W1 92.2(5) . .
As1 O5 W5 122.4(8) . .
W6 O5 W5 92.7(5) . .
W1 O5 W5 92.5(6) . .
W2 O6 W1 153.4(10) . .
As1 O8 W8 122.7(8) . .
As1 O8 W7 125.7(8) . .
W8 O8 W7 91.4(6) . .
As1 O8 W2 125.6(9) . .
W8 O8 W2 91.9(5) . .
W7 O8 W2 89.2(5) . .
W2 O9 W8 126.2(8) . .
W2 O10 W7 124.2(8) . .
W2 O11 W3 154.7(10) . .
W3 O13 W9 126.5(9) . .
As1 O14 W9 122.0(9) . .
As1 O14 W4 124.6(8) . .
W9 O14 W4 93.9(5) . .
As1 O14 W3 124.6(8) . .
W9 O14 W3 92.4(5) . .
W4 O14 W3 90.2(6) . .
W3 O15 W4 124.2(10) . .
W4 O17 W9 123.0(7) . .
W4 O18 Cu4 130.3(10) . 2_766
W4 O18 Cu3 116.6(7) . 2_766
Cu4 O18 Cu3 91.5(7) 2_766 2_766
W4 O18 Cu5 128.2(8) . .
Cu4 O18 Cu5 94.7(7) 2_766 .
Cu3 O18 Cu5 80.4(6) 2_766 .
W4 O19 W5 149.6(10) . .
W5 O21 Cu4 132.0(9) . 2_766
W5 O21 Cu5 126.1(7) . 2_766
Cu4 O21 Cu5 100.4(7) 2_766 2_766
W6 O22 W5 126.0(8) . .
W6 O23 Cu5 136.7(9) . 2_766
W6 O23 Cu3 115.6(7) . .
Cu5 O23 Cu3 106.6(8) 2_766 .
W7 O25 W6 152.9(9) . .
W7 O27 Cu3 116.6(8) . .
W7 O27 Cu4 138.2(8) . .
Cu3 O27 Cu4 105.1(7) . .
W7 O28 W8 121.6(8) . .
W8 O29 Cu2 117.5(8) . .
W8 O30 Cu4 144.0(10) . .
W8 O31 W9 150.7(10) . .
W9 O33 Cu5 144.2(10) . .
As1 O34 Cu5 121.6(8) . .
As1 O34 Cu5 118.4(8) . 2_766
Cu5 O34 Cu5 105.9(7) . 2_766
As1 O34 Cu4 114.7(7) . .
Cu5 O34 Cu4 94.4(6) . .
Cu5 O34 Cu4 96.6(6) 2_766 .
N3 Cu1 N4 86.6(10) . .
N3 Cu1 N2 95.8(11) . .
N4 Cu1 N2 175.8(12) . .
N3 Cu1 N1 176.4(11) . .
N4 Cu1 N1 93.4(11) . .
N2 Cu1 N1 84.0(11) . .
N3 Cu1 O4W 86.6(10) . .
N4 Cu1 O4W 93.0(10) . .
N2 Cu1 O4W 90.6(9) . .
N1 Cu1 O4W 97.0(10) . .
N5 Cu2 N5 180.000(4) . 2_656
N5 Cu2 N6 84.8(9) . .
N5 Cu2 N6 95.2(9) 2_656 .
N5 Cu2 N6 95.2(9) . 2_656
N5 Cu2 N6 84.8(9) 2_656 2_656
N6 Cu2 N6 180.000(2) . 2_656
N5 Cu2 O29 84.4(8) . .
N5 Cu2 O29 95.6(8) 2_656 .
N6 Cu2 O29 99.4(7) . .
N6 Cu2 O29 80.6(7) 2_656 .
N5 Cu2 O29 95.6(8) . 2_656
N5 Cu2 O29 84.4(8) 2_656 2_656
N6 Cu2 O29 80.6(7) . 2_656
N6 Cu2 O29 99.4(7) 2_656 2_656
O29 Cu2 O29 180.000(3) . 2_656
O27 Cu3 N7 173.8(8) . .
O27 Cu3 N8 94.7(8) . .
N7 Cu3 N8 82.8(9) . .
O27 Cu3 O23 87.6(6) . .
N7 Cu3 O23 94.4(7) . .
N8 Cu3 O23 172.8(8) . .
O27 Cu3 O18 77.2(6) . 2_766
N7 Cu3 O18 108.7(7) . 2_766
N8 Cu3 O18 100.2(7) . 2_766
O23 Cu3 O18 86.9(6) . 2_766
O27 Cu3 Cu4 38.0(5) . .
N7 Cu3 Cu4 147.8(6) . .
N8 Cu3 Cu4 98.4(6) . .
O23 Cu3 Cu4 87.5(4) . .
O18 Cu3 Cu4 39.2(4) 2_766 .
O27 Cu3 Cu5 84.3(4) . 2_766
N7 Cu3 Cu5 100.7(6) . 2_766
N8 Cu3 Cu5 151.3(6) . 2_766
O23 Cu3 Cu5 35.7(4) . 2_766
O18 Cu3 Cu5 51.5(4) 2_766 2_766
Cu4 Cu3 Cu5 63.72(9) . 2_766
O27 Cu3 W7 30.7(5) . .
N7 Cu3 W7 143.5(6) . .
N8 Cu3 W7 92.1(6) . .
O23 Cu3 W7 86.4(5) . .
O18 Cu3 W7 107.7(4) 2_766 .
Cu4 Cu3 W7 68.62(9) . .
Cu5 Cu3 W7 100.85(11) 2_766 .
O27 Cu3 W6 86.2(5) . .
N7 Cu3 W6 92.5(6) . .
N8 Cu3 W6 142.6(6) . .
O23 Cu3 W6 30.7(5) . .
O18 Cu3 W6 116.3(4) 2_766 .
Cu4 Cu3 W6 104.59(10) . .
Cu5 Cu3 W6 66.04(8) 2_766 .
W7 Cu3 W6 70.14(9) . .
O30 Cu4 O21 90.3(7) . 2_766
O30 Cu4 O18 172.5(7) . 2_766
O21 Cu4 O18 88.1(7) 2_766 2_766
O30 Cu4 O27 93.5(7) . .
O21 Cu4 O27 165.1(7) 2_766 .
O18 Cu4 O27 86.2(7) 2_766 .
O30 Cu4 O1W 94.2(7) . .
O21 Cu4 O1W 108.6(7) 2_766 .
O18 Cu4 O1W 93.3(7) 2_766 .
O27 Cu4 O1W 85.5(6) . .
O30 Cu4 O34 87.2(7) . .
O21 Cu4 O34 80.6(6) 2_766 .
O18 Cu4 O34 85.3(6) 2_766 .
O27 Cu4 O34 85.2(6) . .
O1W Cu4 O34 170.6(6) . .
O30 Cu4 Cu3 130.2(5) . .
O21 Cu4 Cu3 136.0(5) 2_766 .
O18 Cu4 Cu3 49.3(5) 2_766 .
O27 Cu4 Cu3 36.9(4) . .
O1W Cu4 Cu3 87.4(4) . .
O34 Cu4 Cu3 84.7(4) . .
O30 Cu4 Cu5 82.4(5) . .
O21 Cu4 Cu5 43.5(5) 2_766 .
O18 Cu4 Cu5 91.4(5) 2_766 .
O27 Cu4 Cu5 122.9(5) . .
O1W Cu4 Cu5 151.5(4) . .
O34 Cu4 Cu5 37.9(4) . .
Cu3 Cu4 Cu5 116.40(11) . .
O30 Cu4 Cu5 123.8(6) . 2_766
O21 Cu4 Cu5 86.7(5) 2_766 2_766
O18 Cu4 Cu5 48.7(5) 2_766 2_766
O27 Cu4 Cu5 79.2(4) . 2_766
O1W Cu4 Cu5 139.4(4) . 2_766
O34 Cu4 Cu5 37.1(4) . 2_766
Cu3 Cu4 Cu5 58.36(9) . 2_766
Cu5 Cu4 Cu5 58.38(10) . 2_766
O23 Cu5 O33 95.8(7) 2_766 .
O23 Cu5 O34 166.2(6) 2_766 .
O33 Cu5 O34 96.3(6) . .
O23 Cu5 O34 93.0(6) 2_766 2_766
O33 Cu5 O34 167.6(7) . 2_766
O34 Cu5 O34 74.1(7) . 2_766
O23 Cu5 O21 101.5(7) 2_766 2_766
O33 Cu5 O21 98.6(6) . 2_766
O34 Cu5 O21 83.2(6) . 2_766
O34 Cu5 O21 88.2(6) 2_766 2_766
O23 Cu5 O18 85.6(6) 2_766 .
O33 Cu5 O18 89.5(6) . .
O34 Cu5 O18 87.9(6) . .
O34 Cu5 O18 82.4(6) 2_766 .
O21 Cu5 O18 168.6(5) 2_766 .
O23 Cu5 Cu3 37.8(5) 2_766 2_766
O33 Cu5 Cu3 90.3(5) . 2_766
O34 Cu5 Cu3 135.5(5) . 2_766
O34 Cu5 Cu3 91.3(4) 2_766 2_766
O21 Cu5 Cu3 139.2(4) 2_766 2_766
O18 Cu5 Cu3 48.1(4) . 2_766
O23 Cu5 Cu5 129.8(5) 2_766 2_766
O33 Cu5 Cu5 132.9(5) . 2_766
O34 Cu5 Cu5 37.2(4) . 2_766
O34 Cu5 Cu5 36.9(4) 2_766 2_766
O21 Cu5 Cu5 84.6(4) 2_766 2_766
O18 Cu5 Cu5 83.9(4) . 2_766
Cu3 Cu5 Cu5 117.38(13) 2_766 2_766
O23 Cu5 Cu4 137.6(5) 2_766 .
O33 Cu5 Cu4 94.1(5) . .
O34 Cu5 Cu4 47.8(5) . .
O34 Cu5 Cu4 85.2(4) 2_766 .
O21 Cu5 Cu4 36.2(4) 2_766 .
O18 Cu5 Cu4 135.6(4) . .
Cu3 Cu5 Cu4 174.14(14) 2_766 .
Cu5 Cu5 Cu4 61.82(10) 2_766 .
O23 Cu5 Cu4 83.9(5) 2_766 2_766
O33 Cu5 Cu4 126.0(5) . 2_766
O34 Cu5 Cu4 83.6(4) . 2_766
O34 Cu5 Cu4 46.3(5) 2_766 2_766
O21 Cu5 Cu4 134.5(4) 2_766 2_766
O18 Cu5 Cu4 36.6(4) . 2_766
Cu3 Cu5 Cu4 57.92(9) 2_766 2_766
Cu5 Cu5 Cu4 59.80(10) 2_766 2_766
Cu4 Cu5 Cu4 121.62(10) . 2_766
C1 N1 Cu1 106(2) . .
C1 N1 H1A 110.5 . .
Cu1 N1 H1A 110.5 . .
C1 N1 H1B 110.5 . .
Cu1 N1 H1B 110.5 . .
H1A N1 H1B 108.7 . .
C2 N2 Cu1 109.8(19) . .
C2 N2 H2A 109.7 . .
Cu1 N2 H2A 109.7 . .
C2 N2 H2B 109.7 . .
Cu1 N2 H2B 109.7 . .
H2A N2 H2B 108.2 . .
C3 N3 Cu1 109(2) . .
C3 N3 H3A 109.8 . .
Cu1 N3 H3A 109.8 . .
C3 N3 H3B 109.8 . .
Cu1 N3 H3B 109.8 . .
H3A N3 H3B 108.2 . .
C4 N4 Cu1 109(2) . .
C4 N4 H4A 109.9 . .
Cu1 N4 H4A 109.9 . .
C4 N4 H4B 109.9 . .
Cu1 N4 H4B 109.9 . .
H4A N4 H4B 108.3 . .
C5 N5 Cu2 109.8(17) . .
C5 N5 H5A 109.7 . .
Cu2 N5 H5A 109.7 . .
C5 N5 H5B 109.7 . .
Cu2 N5 H5B 109.7 . .
H5A N5 H5B 108.2 . .
C6 N6 Cu2 107.4(16) . .
C6 N6 H6A 110.2 . .
Cu2 N6 H6A 110.2 . .
C6 N6 H6B 110.2 . .
Cu2 N6 H6B 110.2 . .
H6A N6 H6B 108.5 . .
C7 N7 Cu3 110.3(17) . .
C7 N7 H7A 109.6 . .
Cu3 N7 H7A 109.6 . .
C7 N7 H7B 109.6 . .
Cu3 N7 H7B 109.6 . .
H7A N7 H7B 108.1 . .
C8 N8 Cu3 113.7(16) . .
C8 N8 H8A 108.8 . .
Cu3 N8 H8A 108.8 . .
C8 N8 H8B 108.8 . .
Cu3 N8 H8B 108.8 . .
H8A N8 H8B 107.7 . .
C9 N9 H9C 120.0 . .
C9 N9 H9D 120.0 . .
H9C N9 H9D 120.0 . .
C10 N10 O1 171(4) . .
C10 N10 H10C 120.0 . .
O1 N10 H10C 64.5 . .
C10 N10 H10D 120.0 . .
O1 N10 H10D 56.2 . .
H10C N10 H10D 120.0 . .
C2 C1 N1 111(3) . .
C2 C1 H1C 109.5 . .
N1 C1 H1C 109.5 . .
C2 C1 H1D 109.5 . .
N1 C1 H1D 109.5 . .
H1C C1 H1D 108.1 . .
N2 C2 C1 109(3) . .
N2 C2 H2C 109.9 . .
C1 C2 H2C 109.9 . .
N2 C2 H2D 109.9 . .
C1 C2 H2D 109.9 . .
H2C C2 H2D 108.3 . .
N3 C3 C4 109(3) . .
N3 C3 H3C 110.0 . .
C4 C3 H3C 110.0 . .
N3 C3 H3D 110.0 . .
C4 C3 H3D 110.0 . .
H3C C3 H3D 108.3 . .
N4 C4 C3 113(3) . .
N4 C4 H4C 109.0 . .
C3 C4 H4C 109.0 . .
N4 C4 H4D 109.0 . .
C3 C4 H4D 109.0 . .
H4C C4 H4D 107.8 . .
C6 C5 N5 111(3) . .
C6 C5 H5C 109.5 . .
N5 C5 H5C 109.5 . .
C6 C5 H5D 109.5 . .
N5 C5 H5D 109.5 . .
H5C C5 H5D 108.1 . .
C5 C6 N6 110(2) . .
C5 C6 H6C 109.7 . .
N6 C6 H6C 109.7 . .
C5 C6 H6D 109.7 . .
N6 C6 H6D 109.7 . .
H6C C6 H6D 108.2 . .
N7 C7 C8 115(2) . .
N7 C7 H7C 108.4 . .
C8 C7 H7C 108.4 . .
N7 C7 H7D 108.4 . .
C8 C7 H7D 108.4 . .
H7C C7 H7D 107.5 . .
N8 C8 C7 111(3) . .
N8 C8 H8C 109.3 . .
C7 C8 H8C 109.3 . .
N8 C8 H8D 109.3 . .
C7 C8 H8D 109.3 . .
H8C C8 H8D 108.0 . .
N9 C9 C10 130(4) . .
N9 C9 H9A 104.9 . .
C10 C9 H9A 104.9 . .
N9 C9 H9B 104.9 . .
C10 C9 H9B 104.9 . .
H9A C9 H9B 105.8 . .
N10 C10 C9 122.2(13) . .
N10 C10 H10A 106.8 . .
C9 C10 H10A 106.8 . .
N10 C10 H10B 106.8 . .
C9 C10 H10B 106.8 . .
H10A C10 H10B 106.6 . .

loop_
_geom_bond_atom_site_label_1
_geom_bond_atom_site_label_2
_geom_bond_distance
_geom_bond_site_symmetry_2
As1 O8 1.698(15) .
As1 O14 1.708(16) .
As1 O5 1.721(16) .
As1 O34 1.746(16) .
W1 O1 1.726(18) .
W1 O4 1.916(15) .
W1 O2 1.919(16) .
W1 O3 1.928(15) .
W1 O6 1.954(17) .
W1 O5 2.409(18) .
W2 O7 1.721(19) .
W2 O9 1.912(17) .
W2 O6 1.912(17) .
W2 O10 1.912(16) .
W2 O11 1.922(16) .
W2 O8 2.482(17) .
W3 O12 1.741(18) .
W3 O13 1.891(18) .
W3 O15 1.917(17) .
W3 O11 1.937(17) .
W3 O3 1.942(15) .
W3 O14 2.475(19) .
W4 O16 1.727(17) .
W4 O18 1.844(18) .
W4 O19 1.906(16) .
W4 O17 1.977(16) .
W4 O15 2.01(2) .
W4 O14 2.425(15) .
W5 O20 1.725(16) .
W5 O21 1.843(18) .
W5 O22 1.958(17) .
W5 O19 1.960(15) .
W5 O2 2.033(19) .
W5 O5 2.411(16) .
W6 O24 1.711(16) .
W6 O23 1.875(17) .
W6 O22 1.929(16) .
W6 O4 1.947(17) .
W6 O25 1.977(17) .
W6 O5 2.376(15) .
W6 Cu3 3.316(4) .
W7 O26 1.733(17) .
W7 O27 1.863(16) .
W7 O25 1.915(17) .
W7 O28 1.924(16) .
W7 O10 1.965(17) .
W7 O8 2.399(15) .
W7 Cu3 3.268(4) .
W8 O29 1.737(16) .
W8 O30 1.795(18) .
W8 O31 1.933(17) .
W8 O28 1.991(15) .
W8 O9 2.005(18) .
W8 O8 2.378(16) .
W9 O33 1.703(18) .
W9 O32 1.724(16) .
W9 O31 1.969(16) .
W9 O17 1.978(16) .
W9 O13 1.994(19) .
W9 O14 2.331(15) .
O1 N10 1.81(3) .
O18 Cu4 2.010(17) 2_766
O18 Cu3 2.412(17) 2_766
O18 Cu5 2.536(18) .
O21 Cu4 1.979(16) 2_766
O21 Cu5 2.306(17) 2_766
O23 Cu5 1.942(15) 2_766
O23 Cu3 2.041(16) .
O27 Cu3 1.978(15) .
O27 Cu4 2.027(16) .
O29 Cu2 2.697(18) .
O30 Cu4 1.959(17) .
O33 Cu5 2.019(17) .
O34 Cu5 2.030(15) .
O34 Cu5 2.041(15) 2_766
O34 Cu4 2.449(16) .
O1W Cu4 2.311(18) .
Cu1 N3 1.97(3) .
Cu1 N4 2.00(3) .
Cu1 N2 2.07(3) .
Cu1 N1 2.08(3) .
Cu1 O4W 2.50(2) .
Cu2 N5 1.99(2) .
Cu2 N5 1.99(2) 2_656
Cu2 N6 2.04(2) .
Cu2 N6 2.04(2) 2_656
Cu2 O29 2.697(18) 2_656
Cu3 N7 2.01(2) .
Cu3 N8 2.03(2) .
Cu3 O18 2.412(17) 2_766
Cu3 Cu4 3.179(4) .
Cu3 Cu5 3.194(4) 2_766
Cu4 O21 1.979(16) 2_766
Cu4 O18 2.010(17) 2_766
Cu4 Cu5 3.298(4) .
Cu4 Cu5 3.363(4) 2_766
Cu5 O23 1.942(15) 2_766
Cu5 O34 2.041(15) 2_766
Cu5 O21 2.306(17) 2_766
Cu5 Cu3 3.194(4) 2_766
Cu5 Cu5 3.249(6) 2_766
Cu5 Cu4 3.363(4) 2_766
N1 C1 1.54(4) .
N1 H1A 0.9000 .
N1 H1B 0.9000 .
N2 C2 1.45(4) .
N2 H2A 0.9000 .
N2 H2B 0.9000 .
N3 C3 1.487(10) .
N3 H3A 0.9000 .
N3 H3B 0.9000 .
N4 C4 1.478(10) .
N4 H4A 0.9000 .
N4 H4B 0.9000 .
N5 C5 1.47(3) .
N5 H5A 0.9000 .
N5 H5B 0.9000 .
N6 C6 1.50(3) .
N6 H6A 0.9000 .
N6 H6B 0.9000 .
N7 C7 1.45(4) .
N7 H7A 0.9000 .
N7 H7B 0.9000 .
N8 C8 1.44(3) .
N8 H8A 0.9000 .
N8 H8B 0.9000 .
N9 C9 1.486(10) .
N9 H9C 0.8600 .
N9 H9D 0.8600 .
N10 C10 1.475(10) .
N10 H10C 0.8600 .
N10 H10D 0.8600 .
C1 C2 1.48(5) .
C1 H1C 0.9700 .
C1 H1D 0.9700 .
C2 H2C 0.9700 .
C2 H2D 0.9700 .
C3 C4 1.502(10) .
C3 H3C 0.9700 .
C3 H3D 0.9700 .
C4 H4C 0.9700 .
C4 H4D 0.9700 .
C5 C6 1.45(4) .
C5 H5C 0.9700 .
C5 H5D 0.9700 .
C6 H6C 0.9700 .
C6 H6D 0.9700 .
C7 C8 1.46(4) .
C7 H7C 0.9700 .
C7 H7D 0.9700 .
C8 H8C 0.9700 .
C8 H8D 0.9700 .
C9 C10 1.499(10) .
C9 H9A 0.9700 .
C9 H9B 0.9700 .
C10 H10A 0.9700 .
C10 H10B 0.9700 .

loop_
_geom_hbond_atom_site_label_D
_geom_hbond_atom_site_label_H
_geom_hbond_atom_site_label_A
_geom_hbond_distance_DH
_geom_hbond_distance_HA
_geom_hbond_distance_DA
_geom_hbond_angle_DHA
_geom_hbond_site_symmetry_A
N1 H1A O15 0.90 2.28 3.09(3) 148.9 .
N1 H1A O17 0.90 2.53 3.30(3) 144.1 .
N1 H1B O3W 0.90 2.20 3.08(4) 166.6 2_765
N2 H2A O7 0.90 2.27 3.17(3) 176.1 2_655
N2 H2B O12 0.90 2.35 3.22(3) 164.3 2_655
N3 H3A O13 0.90 2.65 3.15(3) 116.1 2_655
N3 H3B O9 0.90 2.63 3.45(3) 152.6 2_655
N3 H3B O31 0.90 2.63 3.27(3) 128.3 2_655
N4 H4A O2W 0.90 2.27 3.09(3) 152.7 2_765
N4 H4B O15 0.90 2.65 3.42(4) 144.0 .
N5 H5A O20 0.90 2.20 2.99(3) 146.1 1_445
N5 H5B O1W 0.90 2.27 3.00(3) 137.9 2_656
N5 H5B O30 0.90 2.60 3.31(3) 136.9 2_656
N6 H6A O20 0.90 2.43 3.19(3) 141.4 2_766
N6 H6B O30 0.90 2.46 3.20(3) 139.1 .
N7 H7A O24 0.90 2.23 2.98(3) 141.0 2_866
N7 H7A O24 0.90 2.68 3.40(3) 137.5 .
N7 H7B O17 0.90 2.18 2.97(3) 145.4 2_766
N8 H8A O16 0.90 2.30 2.98(3) 132.2 2_766
N8 H8B O28 0.90 2.36 3.13(2) 144.2 2_756
N8 H8B O26 0.90 2.62 3.36(3) 139.4 .
N9 H9C O32 0.86 2.45 3.07(4) 129.7 2_655
N10 H10C O5W 0.86 2.22 2.72(6) 117.8 .
N10 H10C O7 0.86 2.46 3.06(4) 127.3 2_755
N10 H10D O6 0.86 2.36 3.20(4) 166.7 .
N10 H10D O3 0.86 2.61 3.00(4) 109.4 .
